data_7052603
loop_
_publ_author_name
'Sa\~nudo, E. C.'
'Font-Bardia, M.'
'Solans, X.'
'Laye, R. H.'

_publ_section_title
;
 Hexanuclear Fe(iii) complexes and their thermal decomposition into an
 undecanuclear species
;
_journal_issue 4
_journal_name_full 'New Journal of Chemistry'
_journal_page_first 842
_journal_paper_doi 10.1039/c0nj00621a
_journal_volume 35
_journal_year 2011
_chemical_formula_moiety 'Fe11 O6 (OH)6 (C8H7O2)15, (CH2Cl2)6'
_chemical_formula_sum 'C126 H123 Cl12 Fe11 N0 O42'
_chemical_formula_weight 3348.99
_chemical_name_systematic
;
?
;
_space_group_IT_number 148
_symmetry_cell_setting trigonal
_symmetry_space_group_name_Hall '-R 3'
_symmetry_space_group_name_H-M 'R -3 :H'
_atom_sites_solution_hydrogens geom
_atom_sites_solution_primary direct
_atom_sites_solution_secondary difmap
_audit_creation_method SHELXL-97
_cell_angle_alpha 90.00
_cell_angle_beta 90.00
_cell_angle_gamma 120.00
_cell_formula_units_Z 6
_cell_length_a 27.8503(9)
_cell_length_b 27.8503(9)
_cell_length_c 31.8394(13)
_cell_measurement_reflns_used 1968
_cell_measurement_temperature 296.0(1)
_cell_measurement_theta_max 28.1945
_cell_measurement_theta_min 2.323
_cell_volume 21387.3(13)
_computing_cell_refinement 'BRUKER APEX2'
_computing_data_collection 'BRUKER APEX2'
_computing_structure_refinement 'SHELXL-97 (Sheldrick, 1997)'
_computing_structure_solution 'SHELXS-97 (Sheldrick, 1990)'
_diffrn_ambient_temperature 296(2)
_diffrn_measured_fraction_theta_full 0.999
_diffrn_measured_fraction_theta_max 0.999
_diffrn_measurement_device_type 'Bruker X8 KappaAPEXII'
_diffrn_measurement_method 'omega and phi scans'
_diffrn_radiation_monochromator graphite
_diffrn_radiation_source 'fine-focus sealed tube'
_diffrn_radiation_type MoK\a
_diffrn_radiation_wavelength 0.71073
_diffrn_reflns_av_R_equivalents 0.0000
_diffrn_reflns_av_sigmaI/netI 0.0218
_diffrn_reflns_limit_h_max 18
_diffrn_reflns_limit_h_min -37
_diffrn_reflns_limit_k_max 37
_diffrn_reflns_limit_k_min 0
_diffrn_reflns_limit_l_max 42
_diffrn_reflns_limit_l_min 0
_diffrn_reflns_number 11839
_diffrn_reflns_theta_full 28.30
_diffrn_reflns_theta_max 28.30
_diffrn_reflns_theta_min 1.46
_exptl_absorpt_coefficient_mu 1.386
_exptl_absorpt_correction_T_max 0.795
_exptl_absorpt_correction_T_min 0.576
_exptl_absorpt_correction_type numerical
_exptl_crystal_colour red
_exptl_crystal_density_diffrn 1.577
_exptl_crystal_density_method 'not measured'
_exptl_crystal_description prism
_exptl_crystal_F_000 10230
_exptl_crystal_size_max 0.82
_exptl_crystal_size_mid 0.47
_exptl_crystal_size_min 0.23
_refine_diff_density_max 1.879
_refine_diff_density_min -1.636
_refine_diff_density_rms 0.152
_refine_ls_extinction_method none
_refine_ls_goodness_of_fit_ref 1.071
_refine_ls_hydrogen_treatment constr
_refine_ls_matrix_type full
_refine_ls_number_parameters 675
_refine_ls_number_reflns 11839
_refine_ls_number_restraints 285
_refine_ls_restrained_S_all 1.064
_refine_ls_R_factor_all 0.1083
_refine_ls_R_factor_gt 0.0740
_refine_ls_shift/su_max 0.001
_refine_ls_shift/su_mean 0.000
_refine_ls_structure_factor_coef Fsqd
_refine_ls_weighting_details 'calc w=1/[\s^2^(Fo^2^)+(0.0985P)^2^+394.1972P] where P=(Fo^2^+2Fc^2^)/3'
_refine_ls_weighting_scheme calc
_refine_ls_wR_factor_gt 0.1912
_refine_ls_wR_factor_ref 0.2324
_reflns_number_gt 8628
_reflns_number_total 11839
_reflns_threshold_expression >2sigma(I)
_cod_data_source_file c0nj00621a.txt
_cod_data_source_block jo14rw2n_complex_7
_cod_depositor_comments
;
The following automatic conversions were performed:
'_symmetry_cell_setting' value 'Trigonal' changed to 'trigonal' according
to '/home/saulius/struct/CIF-dictionaries/cif_core.dic' dictionary named
'cif_core.dic' version 2.4.1 from 2010-06-29.

Automatic conversion script
Id: cif_fix_enum 1555 2011-01-17 13:19:09Z saulius 
;
_cod_original_sg_symbol_H-M R-3
_cod_database_code 7052603

loop_
_symmetry_equiv_pos_as_xyz
'x, y, z'
'-y, x-y, z'
'-x+y, -x, z'
'x+2/3, y+1/3, z+1/3'
'-y+2/3, x-y+1/3, z+1/3'
'-x+y+2/3, -x+1/3, z+1/3'
'x+1/3, y+2/3, z+2/3'
'-y+1/3, x-y+2/3, z+2/3'
'-x+y+1/3, -x+2/3, z+2/3'
'-x, -y, -z'
'y, -x+y, -z'
'x-y, x, -z'
'-x+2/3, -y+1/3, -z+1/3'
'y+2/3, -x+y+1/3, -z+1/3'
'x-y+2/3, x+1/3, -z+1/3'
'-x+1/3, -y+2/3, -z+2/3'
'y+1/3, -x+y+2/3, -z+2/3'
'x-y+1/3, x+2/3, -z+2/3'

loop_
_atom_site_label
_atom_site_type_symbol
_atom_site_fract_x
_atom_site_fract_y
_atom_site_fract_z
_atom_site_U_iso_or_equiv
_atom_site_adp_type
_atom_site_occupancy
_atom_site_symmetry_multiplicity
_atom_site_calc_flag
_atom_site_refinement_flags
_atom_site_disorder_assembly
_atom_site_disorder_group
Fe1 Fe 0.56196(3) 0.27982(3) 0.08339(2) 0.02517(17) Uani 1 1 d . . .
Fe2 Fe 0.58057(3) 0.38086(3) 0.13129(2) 0.03100(18) Uani 1 1 d . . .
Fe3 Fe 0.58367(3) 0.19868(3) 0.03618(2) 0.02703(17) Uani 1 1 d . . .
Fe4 Fe 0.6667 0.3333 0.00830(3) 0.0188(2) Uani 1 3 d S . .
Fe5 Fe 0.6667 0.3333 0.15880(3) 0.0242(2) Uani 1 3 d S . .
O1 O 0.60860(13) 0.27507(12) 0.04078(9) 0.0223(6) Uani 1 1 d . . .
O2 O 0.67561(13) 0.28083(13) -0.03454(10) 0.0256(6) Uani 1 1 d . A .
O3 O 0.61634(15) 0.19303(14) -0.01658(10) 0.0310(7) Uani 1 1 d . A .
O4 O 0.54971(17) 0.11590(14) 0.04975(11) 0.0380(9) Uani 1 1 d . . .
O5 O 0.51123(15) 0.17920(15) 0.01005(11) 0.0355(8) Uani 1 1 d . . .
O6 O 0.49613(14) 0.24265(17) 0.04084(11) 0.0367(8) Uani 1 1 d . . .
O7 O 0.55767(15) 0.20580(14) 0.09821(10) 0.0303(7) Uani 1 1 d . . .
O8 O 0.49623(16) 0.24904(17) 0.12519(12) 0.0404(9) Uani 1 1 d . B .
O9 O 0.60754(14) 0.33115(14) 0.12622(10) 0.0263(6) Uani 1 1 d . . .
O10 O 0.55525(14) 0.34830(15) 0.06871(10) 0.0285(7) Uani 1 1 d . . .
O11 O 0.60715(15) 0.27888(16) 0.20141(10) 0.0339(8) Uani 1 1 d . . .
O12 O 0.57204(18) 0.11774(15) 0.11776(11) 0.0407(9) Uani 1 1 d . . .
O13 O 0.58019(18) 0.19146(16) 0.18427(11) 0.0401(9) Uani 1 1 d . . .
O14 O 0.50855(17) 0.3258(2) 0.15650(11) 0.0422(9) Uani 1 1 d . B .
C1 C 0.5475(2) 0.0932(2) 0.08442(16) 0.0367(11) Uani 1 1 d . . .
C2 C 0.5135(3) 0.0311(2) 0.08643(17) 0.0403(12) Uani 1 1 d . . .
C3 C 0.5161(3) 0.0015(2) 0.05249(19) 0.0463(14) Uani 1 1 d . . .
H3 H 0.5373 0.0202 0.0291 0.037(16) Uiso 1 1 calc R . .
C4 C 0.4871(3) -0.0561(3) 0.0532(2) 0.0559(18) Uani 1 1 d . . .
H4 H 0.4892 -0.0762 0.0306 0.06(2) Uiso 1 1 calc R . .
C5 C 0.4552(3) -0.0830(2) 0.0878(2) 0.060(2) Uani 1 1 d . . .
H5 H 0.4364 -0.1216 0.0889 0.05(2) Uiso 1 1 calc R . .
C6 C 0.4508(3) -0.0535(3) 0.1210(2) 0.0534(17) Uani 1 1 d . . .
H6 H 0.4276 -0.0725 0.1434 0.05(2) Uiso 1 1 calc R . .
C7 C 0.4803(3) 0.0042(3) 0.12146(19) 0.0480(15) Uani 1 1 d . . .
C8 C 0.4735(4) 0.0343(3) 0.1578(2) 0.066(2) Uani 1 1 d . . .
H8A H 0.4388 0.0107 0.1715 0.08(3) Uiso 1 1 calc R . .
H8B H 0.4742 0.0672 0.1479 0.10(3) Uiso 1 1 calc R . .
H8C H 0.5033 0.0444 0.1774 0.08(3) Uiso 1 1 calc R . .
C9 C 0.6552(2) 0.22986(19) -0.03894(13) 0.0257(9) Uani 1 1 d . . .
C10 C 0.6766(7) 0.2090(6) -0.0743(4) 0.0304(13) Uani 0.50 1 d PGU A 1
C11 C 0.6889(6) 0.2386(5) -0.1117(4) 0.0311(14) Uani 0.50 1 d PGU A 1
H11 H 0.6858 0.2702 -0.1135 0.037 Uiso 0.50 1 calc PR A 1
C12 C 0.7060(5) 0.2208(4) -0.1465(3) 0.0322(14) Uani 0.50 1 d PGU A 1
H12 H 0.7142 0.2406 -0.1716 0.039 Uiso 0.50 1 calc PR A 1
C13 C 0.7108(5) 0.1736(4) -0.1439(2) 0.0324(14) Uani 0.50 1 d PGU A 1
H13 H 0.7222 0.1617 -0.1672 0.039 Uiso 0.50 1 calc PR A 1
C14 C 0.6985(5) 0.1440(4) -0.1065(3) 0.0319(13) Uani 0.50 1 d PGU A 1
H14 H 0.7017 0.1124 -0.1048 0.038 Uiso 0.50 1 calc PR A 1
C15 C 0.6814(6) 0.1617(5) -0.0717(2) 0.0310(13) Uani 0.50 1 d PGU A 1
C16 C 0.6665(5) 0.1274(4) -0.0284(3) 0.0318(14) Uani 0.50 1 d PU A 1
H16A H 0.6522 0.1432 -0.0087 0.048 Uiso 0.50 1 calc PR A 1
H16B H 0.6993 0.1292 -0.0172 0.048 Uiso 0.50 1 calc PR A 1
H16C H 0.6391 0.0895 -0.0337 0.048 Uiso 0.50 1 calc PR A 1
C10A C 0.6757(10) 0.2092(9) -0.0732(5) 0.054(2) Uani 0.50 1 d PGU A 2
C11A C 0.6929(9) 0.2358(7) -0.1118(6) 0.055(2) Uani 0.50 1 d PGU A 2
C12A C 0.7119(7) 0.2141(6) -0.1427(4) 0.055(2) Uani 0.50 1 d PGU A 2
H12A H 0.7234 0.2318 -0.1685 0.066 Uiso 0.50 1 calc PR A 2
C13A C 0.7137(6) 0.1658(6) -0.1350(3) 0.055(2) Uani 0.50 1 d PGU A 2
H13A H 0.7264 0.1513 -0.1557 0.065 Uiso 0.50 1 calc PR A 2
C14A C 0.6964(7) 0.1393(5) -0.0964(3) 0.054(2) Uani 0.50 1 d PGU A 2
H14A H 0.6976 0.1070 -0.0913 0.065 Uiso 0.50 1 calc PR A 2
C15A C 0.6774(8) 0.1610(8) -0.0655(4) 0.054(2) Uani 0.50 1 d PGU A 2
H15A H 0.6659 0.1432 -0.0397 0.065 Uiso 0.50 1 calc PR A 2
C16A C 0.6880(7) 0.2880(6) -0.1229(4) 0.058(2) Uani 0.50 1 d PU A 2
H16D H 0.6777 0.3005 -0.0982 0.087 Uiso 0.50 1 calc PR A 2
H16E H 0.6603 0.2785 -0.1442 0.087 Uiso 0.50 1 calc PR A 2
H16F H 0.7231 0.3171 -0.1331 0.087 Uiso 0.50 1 calc PR A 2
C17 C 0.4853(2) 0.2051(2) 0.01413(16) 0.0367(12) Uani 1 1 d . . .
C18 C 0.4366(3) 0.1894(4) -0.0140(2) 0.0710(11) Uani 1 1 d U . .
C19 C 0.3937(3) 0.1955(4) 0.0029(2) 0.0735(11) Uani 1 1 d U . .
H19 H 0.3974 0.2108 0.0295 0.07(2) Uiso 1 1 calc R . .
C20 C 0.3448(3) 0.1785(4) -0.0204(2) 0.0756(11) Uani 1 1 d U . .
H20 H 0.3150 0.1802 -0.0088 0.15(5) Uiso 1 1 calc R . .
C21 C 0.3421(3) 0.1591(4) -0.0608(2) 0.0761(11) Uani 1 1 d U . .
H21 H 0.3100 0.1475 -0.0766 0.15(5) Uiso 1 1 calc R . .
C22 C 0.3855(3) 0.1570(4) -0.0777(2) 0.0745(11) Uani 1 1 d U . .
H22 H 0.3829 0.1456 -0.1055 0.089 Uiso 1 1 calc R . .
C23 C 0.4345(3) 0.1711(4) -0.0554(2) 0.0718(11) Uani 1 1 d U . .
C24 C 0.4792(3) 0.1675(4) -0.0766(2) 0.0702(13) Uani 1 1 d U . .
H24A H 0.5143 0.1987 -0.0688 0.045(18) Uiso 1 1 calc R . .
H24B H 0.4744 0.1675 -0.1065 0.09(3) Uiso 1 1 calc R . .
H24C H 0.4783 0.1338 -0.0685 0.22(8) Uiso 1 1 calc R . .
C25 C 0.5794(2) 0.2280(2) 0.20770(14) 0.0334(11) Uani 1 1 d . . .
C26 C 0.5418(2) 0.2063(2) 0.24503(16) 0.0385(12) Uani 1 1 d . . .
C27 C 0.5357(3) 0.2412(3) 0.27354(19) 0.0490(15) Uani 1 1 d . . .
C28 C 0.5125(3) 0.1492(3) 0.2512(2) 0.066(2) Uani 1 1 d . . .
H28 H 0.5169 0.1264 0.2321 0.08(3) Uiso 1 1 calc R . .
C29 C 0.4978(3) 0.2156(4) 0.3069(2) 0.064(2) Uani 1 1 d . . .
H29 H 0.4918 0.2375 0.3259 0.07(3) Uiso 1 1 calc R . .
C30 C 0.4700(3) 0.1597(4) 0.3119(3) 0.075(3) Uani 1 1 d . . .
H30 H 0.4453 0.1442 0.3341 0.11(4) Uiso 1 1 calc R . .
C31 C 0.5640(5) 0.3022(4) 0.2700(3) 0.080(3) Uani 1 1 d . . .
H31A H 0.6034 0.3173 0.2721 0.07(3) Uiso 1 1 calc R . .
H31B H 0.5519 0.3168 0.2923 0.08(3) Uiso 1 1 calc R . .
H31C H 0.5553 0.3122 0.2434 0.11(4) Uiso 1 1 calc R . .
C43 C 0.4849(2) 0.2737(3) 0.15295(17) 0.0400(12) Uani 1 1 d . . .
C45 C 0.4774(4) 0.1254(4) 0.2848(3) 0.081(3) Uani 1 1 d . . .
H45 H 0.4591 0.0873 0.2891 0.08(3) Uiso 1 1 calc R . .
C60 C 0.4434(6) 0.2411(8) 0.1853(4) 0.124(4) Uani 0.50 1 d PGU B 1
C61 C 0.4197(6) 0.1839(8) 0.1876(4) 0.126(4) Uani 0.50 1 d PGU B 1
C62 C 0.3836(5) 0.1547(7) 0.2202(4) 0.126(4) Uani 0.50 1 d PGU B 1
H62 H 0.3677 0.1164 0.2218 0.152 Uiso 0.50 1 calc PR B 1
C63 C 0.3713(5) 0.1828(7) 0.2506(4) 0.126(4) Uani 0.50 1 d PGU B 1
H63 H 0.3472 0.1633 0.2724 0.151 Uiso 0.50 1 calc PR B 1
C64 C 0.3951(6) 0.2401(7) 0.2483(4) 0.126(4) Uani 0.50 1 d PGU B 1
H64 H 0.3869 0.2589 0.2686 0.151 Uiso 0.50 1 calc PR B 1
C65 C 0.4312(6) 0.2692(6) 0.2157(5) 0.125(4) Uani 0.50 1 d PGU B 1
H65 H 0.4471 0.3076 0.2141 0.150 Uiso 0.50 1 calc PR B 1
C66 C 0.4230(8) 0.1490(13) 0.1609(6) 0.127(4) Uani 0.50 1 d PU B 1
H66A H 0.4503 0.1697 0.1398 0.191 Uiso 0.50 1 calc PR B 1
H66B H 0.3876 0.1265 0.1477 0.191 Uiso 0.50 1 calc PR B 1
H66C H 0.4335 0.1257 0.1758 0.191 Uiso 0.50 1 calc PR B 1
C60A C 0.4366(5) 0.2356(4) 0.1817(4) 0.0726(19) Uani 0.50 1 d PGU B 2
C61A C 0.4046(5) 0.1814(5) 0.1676(3) 0.0744(19) Uani 0.50 1 d PGU B 2
H61A H 0.4145 0.1701 0.1432 0.089 Uiso 0.50 1 calc PR B 2
C62A C 0.3579(5) 0.1439(4) 0.1900(4) 0.0755(19) Uani 0.50 1 d PGU B 2
H62A H 0.3365 0.1076 0.1805 0.091 Uiso 0.50 1 calc PR B 2
C63A C 0.3431(4) 0.1607(4) 0.2264(4) 0.0758(19) Uani 0.50 1 d PGU B 2
H63A H 0.3118 0.1357 0.2414 0.091 Uiso 0.50 1 calc PR B 2
C64A C 0.3750(5) 0.2150(5) 0.2406(3) 0.0745(19) Uani 0.50 1 d PGU B 2
H64A H 0.3651 0.2263 0.2650 0.089 Uiso 0.50 1 calc PR B 2
C65A C 0.4217(5) 0.2524(4) 0.2182(4) 0.0732(19) Uani 0.50 1 d PGU B 2
C66A C 0.4458(8) 0.3133(7) 0.2262(6) 0.076(2) Uani 0.50 1 d PU B 2
H66D H 0.4764 0.3340 0.2076 0.114 Uiso 0.50 1 calc PR B 2
H66E H 0.4584 0.3215 0.2548 0.114 Uiso 0.50 1 calc PR B 2
H66F H 0.4179 0.3234 0.2215 0.114 Uiso 0.50 1 calc PR B 2
C1S C 0.4080(7) 0.3523(11) 0.1251(7) 0.208(10) Uani 1 1 d . . .
H1S1 H 0.4093 0.3295 0.1475 0.249 Uiso 1 1 calc R . .
H1S2 H 0.4413 0.3883 0.1277 0.249 Uiso 1 1 calc R . .
Cl1 Cl 0.41450(12) 0.32362(15) 0.07842(11) 0.1066(9) Uani 1 1 d . . .
Cl2 Cl 0.3570(2) 0.3619(3) 0.1358(3) 0.248(4) Uani 1 1 d . . .
C2S C 0.3097(5) 0.9252(5) 0.3683(4) 0.108(4) Uani 1 1 d . . .
H2S1 H 0.2737 0.9200 0.3762 0.130 Uiso 1 1 calc R . .
H2S2 H 0.3033 0.8934 0.3516 0.130 Uiso 1 1 calc R . .
Cl3 Cl 0.3434(2) 0.92591(18) 0.41248(13) 0.1574(19) Uani 1 1 d . . .
Cl4 Cl 0.3441(3) 0.9855(3) 0.3365(2) 0.209(3) Uani 1 1 d . . .

loop_
_atom_site_aniso_label
_atom_site_aniso_U_11
_atom_site_aniso_U_22
_atom_site_aniso_U_33
_atom_site_aniso_U_23
_atom_site_aniso_U_13
_atom_site_aniso_U_12
Fe1 0.0242(3) 0.0309(3) 0.0177(3) 0.0021(2) 0.0022(2) 0.0117(3)
Fe2 0.0413(4) 0.0451(4) 0.0175(3) -0.0012(3) 0.0028(3) 0.0298(3)
Fe3 0.0348(4) 0.0223(3) 0.0175(3) 0.0017(2) 0.0009(2) 0.0094(3)
Fe4 0.0214(3) 0.0214(3) 0.0136(4) 0.000 0.000 0.01072(15)
Fe5 0.0296(4) 0.0296(4) 0.0132(5) 0.000 0.000 0.01482(18)
O1 0.0259(15) 0.0219(14) 0.0173(14) 0.0014(11) 0.0008(11) 0.0104(12)
O2 0.0299(16) 0.0259(15) 0.0199(15) -0.0015(12) 0.0004(12) 0.0131(13)
O3 0.043(2) 0.0256(16) 0.0211(16) -0.0005(12) 0.0016(14) 0.0148(15)
O4 0.057(2) 0.0235(16) 0.0224(17) 0.0024(13) 0.0030(16) 0.0113(16)
O5 0.0359(19) 0.0328(18) 0.0237(17) 0.0009(14) -0.0023(14) 0.0064(15)
O6 0.0257(17) 0.049(2) 0.0283(18) -0.0015(16) -0.0011(14) 0.0135(16)
O7 0.0344(18) 0.0297(17) 0.0190(15) 0.0026(12) 0.0008(13) 0.0102(14)
O8 0.0324(19) 0.049(2) 0.0336(19) 0.0060(16) 0.0104(15) 0.0157(17)
O9 0.0290(16) 0.0340(17) 0.0180(14) 0.0007(12) 0.0017(12) 0.0173(14)
O10 0.0316(17) 0.0410(19) 0.0176(14) 0.0002(13) 0.0030(12) 0.0216(15)
O11 0.0393(19) 0.040(2) 0.0197(16) 0.0032(14) 0.0047(14) 0.0174(16)
O12 0.063(3) 0.0279(18) 0.0231(17) 0.0055(14) 0.0025(16) 0.0168(18)
O13 0.053(2) 0.039(2) 0.0210(17) 0.0058(14) 0.0077(15) 0.0168(18)
O14 0.046(2) 0.069(3) 0.0233(18) 0.0011(17) 0.0092(15) 0.037(2)
C1 0.052(3) 0.024(2) 0.025(2) 0.0039(18) 0.004(2) 0.012(2)
C2 0.053(3) 0.024(2) 0.032(3) 0.0078(19) 0.000(2) 0.011(2)
C3 0.064(4) 0.027(3) 0.032(3) 0.004(2) -0.002(3) 0.012(3)
C4 0.080(5) 0.031(3) 0.040(3) -0.004(2) -0.012(3) 0.016(3)
C5 0.073(5) 0.024(3) 0.052(4) 0.008(2) -0.014(3) 0.002(3)
C6 0.060(4) 0.034(3) 0.041(3) 0.013(2) -0.001(3) 0.005(3)
C7 0.055(4) 0.037(3) 0.037(3) 0.013(2) 0.003(3) 0.012(3)
C8 0.085(6) 0.052(4) 0.047(4) 0.015(3) 0.021(4) 0.024(4)
C9 0.033(2) 0.028(2) 0.0159(19) -0.0024(16) -0.0032(16) 0.0151(19)
C10 0.048(3) 0.033(3) 0.019(2) -0.0065(19) -0.001(2) 0.027(2)
C11 0.049(3) 0.033(3) 0.019(2) -0.0064(19) -0.001(2) 0.027(2)
C12 0.049(3) 0.034(3) 0.020(2) -0.0064(19) 0.000(2) 0.026(2)
C13 0.050(3) 0.035(3) 0.020(2) -0.0065(19) 0.000(2) 0.027(2)
C14 0.050(3) 0.034(3) 0.020(2) -0.0065(19) 0.000(2) 0.027(2)
C15 0.049(3) 0.034(3) 0.020(2) -0.0062(18) -0.0008(19) 0.028(2)
C16 0.052(3) 0.034(3) 0.022(2) -0.005(2) -0.002(2) 0.030(3)
C10A 0.070(4) 0.058(4) 0.040(3) -0.002(3) 0.007(3) 0.037(3)
C11A 0.071(4) 0.058(4) 0.041(3) -0.002(3) 0.007(3) 0.037(3)
C12A 0.071(4) 0.058(4) 0.041(3) -0.002(3) 0.007(3) 0.037(3)
C13A 0.071(4) 0.058(4) 0.041(3) -0.002(3) 0.007(3) 0.037(3)
C14A 0.071(4) 0.058(4) 0.041(4) -0.002(3) 0.007(3) 0.037(3)
C15A 0.070(4) 0.058(4) 0.040(3) -0.002(3) 0.007(3) 0.037(3)
C16A 0.074(5) 0.060(4) 0.044(4) -0.001(3) 0.008(3) 0.036(4)
C17 0.027(2) 0.041(3) 0.024(2) 0.005(2) 0.0005(18) 0.004(2)
C18 0.0471(17) 0.102(3) 0.0417(16) -0.0038(17) -0.0106(13) 0.0205(17)
C19 0.0476(17) 0.105(3) 0.0441(16) -0.0044(17) -0.0103(14) 0.0200(18)
C20 0.0485(17) 0.106(3) 0.0459(16) -0.0042(17) -0.0111(14) 0.0193(18)
C21 0.0497(17) 0.106(3) 0.0455(16) -0.0039(17) -0.0123(14) 0.0186(18)
C22 0.0501(17) 0.104(3) 0.0436(16) -0.0038(17) -0.0126(14) 0.0189(17)
C23 0.0492(16) 0.101(3) 0.0417(16) -0.0036(16) -0.0116(13) 0.0204(17)
C24 0.056(2) 0.097(3) 0.039(2) -0.004(2) -0.0100(18) 0.024(2)
C25 0.038(3) 0.042(3) 0.017(2) 0.0023(19) -0.0012(18) 0.017(2)
C26 0.034(3) 0.049(3) 0.024(2) 0.008(2) 0.003(2) 0.015(2)
C27 0.048(3) 0.068(4) 0.034(3) 0.008(3) 0.011(2) 0.030(3)
C28 0.064(5) 0.057(4) 0.046(4) 0.008(3) 0.016(3) 0.007(4)
C29 0.063(4) 0.103(6) 0.039(3) 0.017(4) 0.018(3) 0.051(5)
C30 0.056(4) 0.101(7) 0.058(5) 0.028(5) 0.028(4) 0.031(5)
C31 0.113(8) 0.076(5) 0.057(5) 0.004(4) 0.041(5) 0.053(6)
C43 0.033(3) 0.062(4) 0.027(2) 0.008(2) 0.005(2) 0.025(3)
C45 0.071(5) 0.077(6) 0.063(5) 0.017(4) 0.032(4) 0.014(5)
C60 0.053(4) 0.212(9) 0.053(4) 0.059(5) 0.015(4) 0.025(5)
C61 0.055(4) 0.212(9) 0.054(4) 0.058(5) 0.015(4) 0.024(5)
C62 0.055(4) 0.212(9) 0.054(4) 0.058(5) 0.015(4) 0.024(5)
C63 0.055(4) 0.213(9) 0.054(4) 0.058(5) 0.015(4) 0.024(5)
C64 0.054(4) 0.213(9) 0.054(4) 0.058(5) 0.015(4) 0.024(5)
C65 0.054(4) 0.212(9) 0.053(4) 0.058(5) 0.015(4) 0.025(5)
C66 0.057(4) 0.212(9) 0.056(4) 0.058(5) 0.015(4) 0.024(5)
C60A 0.068(4) 0.074(4) 0.069(4) 0.015(3) 0.037(3) 0.031(3)
C61A 0.070(4) 0.075(4) 0.070(4) 0.015(3) 0.037(3) 0.030(3)
C62A 0.070(4) 0.076(4) 0.070(4) 0.015(3) 0.036(3) 0.029(3)
C63A 0.071(4) 0.076(4) 0.070(4) 0.015(3) 0.036(3) 0.029(3)
C64A 0.070(4) 0.075(4) 0.070(4) 0.015(3) 0.037(3) 0.030(3)
C65A 0.069(4) 0.074(4) 0.069(4) 0.015(3) 0.037(3) 0.031(3)
C66A 0.071(4) 0.076(4) 0.070(4) 0.014(4) 0.038(4) 0.028(4)
C1S 0.101(11) 0.29(3) 0.23(2) -0.01(2) 0.065(13) 0.095(15)
Cl1 0.0786(17) 0.118(2) 0.115(2) 0.0057(18) -0.0033(15) 0.0424(16)
Cl2 0.136(4) 0.253(7) 0.415(11) -0.112(7) -0.031(5) 0.142(5)
C2S 0.107(9) 0.093(8) 0.128(11) 0.013(7) 0.002(8) 0.053(7)
Cl3 0.166(4) 0.123(3) 0.119(3) -0.040(2) 0.026(3) 0.024(3)
Cl4 0.197(6) 0.208(6) 0.259(7) 0.076(5) 0.053(5) 0.129(5)

loop_
_atom_type_symbol
_atom_type_description
_atom_type_scat_dispersion_real
_atom_type_scat_dispersion_imag
_atom_type_scat_source
C C 0.0033 0.0016 'International Tables Vol C Tables 4.2.6.8 and 6.1.1.4'
H H 0.0000 0.0000 'International Tables Vol C Tables 4.2.6.8 and 6.1.1.4'
N N 0.0061 0.0033 'International Tables Vol C Tables 4.2.6.8 and 6.1.1.4'
O O 0.0106 0.0060 'International Tables Vol C Tables 4.2.6.8 and 6.1.1.4'
Fe Fe 0.3463 0.8444 'International Tables Vol C Tables 4.2.6.8 and 6.1.1.4'
Cl Cl 0.1484 0.1585 'International Tables Vol C Tables 4.2.6.8 and 6.1.1.4'

loop_
_geom_angle_atom_site_label_1
_geom_angle_atom_site_label_2
_geom_angle_atom_site_label_3
_geom_angle
_geom_angle_site_symmetry_1
_geom_angle_site_symmetry_3
_geom_angle_publ_flag
O9 Fe1 O1 109.45(14) . . ?
O9 Fe1 O7 105.55(14) . . ?
O1 Fe1 O7 78.25(13) . . ?
O9 Fe1 O10 78.73(14) . . ?
O1 Fe1 O10 106.25(13) . . ?
O7 Fe1 O10 172.61(14) . . ?
O9 Fe1 O8 88.30(15) . . ?
O1 Fe1 O8 155.55(15) . . ?
O7 Fe1 O8 80.89(15) . . ?
O10 Fe1 O8 93.34(15) . . ?
O9 Fe1 O6 156.47(15) . . ?
O1 Fe1 O6 87.95(14) . . ?
O7 Fe1 O6 93.17(15) . . ?
O10 Fe1 O6 81.27(15) . . ?
O8 Fe1 O6 80.59(15) . . ?
O9 Fe2 O13 104.90(15) . 3_665 ?
O9 Fe2 O14 94.98(16) . . ?
O13 Fe2 O14 94.16(17) 3_665 . ?
O9 Fe2 O12 162.19(15) . 3_665 ?
O13 Fe2 O12 92.43(16) 3_665 3_665 ?
O14 Fe2 O12 87.72(18) . 3_665 ?
O9 Fe2 O7 91.86(14) . 3_665 ?
O13 Fe2 O7 90.89(16) 3_665 3_665 ?
O14 Fe2 O7 170.18(16) . 3_665 ?
O12 Fe2 O7 83.64(16) 3_665 3_665 ?
O9 Fe2 O10 77.21(13) . . ?
O13 Fe2 O10 172.06(17) 3_665 . ?
O14 Fe2 O10 93.27(15) . . ?
O12 Fe2 O10 85.07(14) 3_665 . ?
O7 Fe2 O10 81.36(13) 3_665 . ?
O1 Fe3 O3 103.54(14) . . ?
O1 Fe3 O5 95.25(15) . . ?
O3 Fe3 O5 93.90(15) . . ?
O1 Fe3 O4 162.55(14) . . ?
O3 Fe3 O4 93.55(14) . . ?
O5 Fe3 O4 86.95(16) . . ?
O1 Fe3 O10 92.04(13) . 2_655 ?
O3 Fe3 O10 90.11(14) . 2_655 ?
O5 Fe3 O10 170.63(14) . 2_655 ?
O4 Fe3 O10 84.35(15) . 2_655 ?
O1 Fe3 O7 77.01(13) . . ?
O3 Fe3 O7 172.15(15) . . ?
O5 Fe3 O7 93.84(15) . . ?
O4 Fe3 O7 85.58(14) . . ?
O10 Fe3 O7 82.04(13) 2_655 . ?
O1 Fe4 O1 93.77(13) 2_655 . ?
O1 Fe4 O1 93.77(13) 2_655 3_665 ?
O1 Fe4 O1 93.77(13) . 3_665 ?
O1 Fe4 O2 87.57(13) 2_655 . ?
O1 Fe4 O2 95.97(12) . . ?
O1 Fe4 O2 170.05(13) 3_665 . ?
O1 Fe4 O2 95.97(12) 2_655 2_655 ?
O1 Fe4 O2 170.05(13) . 2_655 ?
O1 Fe4 O2 87.57(13) 3_665 2_655 ?
O2 Fe4 O2 82.49(13) . 2_655 ?
O1 Fe4 O2 170.05(13) 2_655 3_665 ?
O1 Fe4 O2 87.57(13) . 3_665 ?
O1 Fe4 O2 95.97(12) 3_665 3_665 ?
O2 Fe4 O2 82.49(13) . 3_665 ?
O2 Fe4 O2 82.49(13) 2_655 3_665 ?
O9 Fe5 O9 93.60(13) 2_655 3_665 ?
O9 Fe5 O9 93.60(13) 2_655 . ?
O9 Fe5 O9 93.60(13) 3_665 . ?
O9 Fe5 O11 88.35(14) 2_655 2_655 ?
O9 Fe5 O11 95.30(14) 3_665 2_655 ?
O9 Fe5 O11 170.75(14) . 2_655 ?
O9 Fe5 O11 95.30(14) 2_655 . ?
O9 Fe5 O11 170.75(14) 3_665 . ?
O9 Fe5 O11 88.35(14) . . ?
O11 Fe5 O11 82.47(15) 2_655 . ?
O9 Fe5 O11 170.75(14) 2_655 3_665 ?
O9 Fe5 O11 88.35(14) 3_665 3_665 ?
O9 Fe5 O11 95.30(14) . 3_665 ?
O11 Fe5 O11 82.47(15) 2_655 3_665 ?
O11 Fe5 O11 82.47(15) . 3_665 ?
Fe3 O1 Fe4 126.22(17) . . ?
Fe3 O1 Fe1 104.56(14) . . ?
Fe4 O1 Fe1 129.20(16) . . ?
C9 O2 Fe4 136.0(3) . . ?
C9 O3 Fe3 131.2(3) . . ?
C1 O4 Fe3 128.9(3) . . ?
C17 O5 Fe3 126.5(3) . . ?
C17 O6 Fe1 129.4(4) . . ?
Fe1 O7 Fe2 123.87(17) . 2_655 ?
Fe1 O7 Fe3 91.62(13) . . ?
Fe2 O7 Fe3 97.39(15) 2_655 . ?
C43 O8 Fe1 129.8(4) . . ?
Fe2 O9 Fe5 125.52(18) . . ?
Fe2 O9 Fe1 104.45(16) . . ?
Fe5 O9 Fe1 130.02(18) . . ?
Fe1 O10 Fe3 123.87(16) . 3_665 ?
Fe1 O10 Fe2 91.01(13) . . ?
Fe3 O10 Fe2 97.66(15) 3_665 . ?
C25 O11 Fe5 138.2(3) . . ?
C1 O12 Fe2 131.1(3) . 2_655 ?
C25 O13 Fe2 130.0(3) . 2_655 ?
C43 O14 Fe2 126.6(3) . . ?
O4 C1 O12 126.0(5) . . ?
O4 C1 C2 117.4(5) . . ?
O12 C1 C2 116.6(4) . . ?
C3 C2 C7 121.3(5) . . ?
C3 C2 C1 117.6(5) . . ?
C7 C2 C1 121.1(5) . . ?
C2 C3 C4 120.2(6) . . ?
C2 C3 H3 119.9 . . ?
C4 C3 H3 119.9 . . ?
C5 C4 C3 118.9(6) . . ?
C5 C4 H4 120.5 . . ?
C3 C4 H4 120.5 . . ?
C4 C5 C6 120.8(6) . . ?
C4 C5 H5 119.6 . . ?
C6 C5 H5 119.6 . . ?
C5 C6 C7 121.3(6) . . ?
C5 C6 H6 119.3 . . ?
C7 C6 H6 119.3 . . ?
C6 C7 C2 117.3(6) . . ?
C6 C7 C8 119.3(6) . . ?
C2 C7 C8 123.4(6) . . ?
C7 C8 H8A 109.5 . . ?
C7 C8 H8B 109.5 . . ?
H8A C8 H8B 109.5 . . ?
C7 C8 H8C 109.5 . . ?
H8A C8 H8C 109.5 . . ?
H8B C8 H8C 109.5 . . ?
O2 C9 O3 125.1(4) . . ?
O2 C9 C10A 118.8(9) . . ?
O3 C9 C10A 116.0(9) . . ?
O2 C9 C10 118.4(7) . . ?
O3 C9 C10 116.4(7) . . ?
C10A C9 C10 0.4(18) . . ?
C11 C10 C15 120.0 . . ?
C11 C10 C9 115.9(8) . . ?
C15 C10 C9 124.1(8) . . ?
C12 C11 C10 120.0 . . ?
C12 C11 H11 120.0 . . ?
C10 C11 H11 120.0 . . ?
C11 C12 C13 120.0 . . ?
C11 C12 H12 120.0 . . ?
C13 C12 H12 120.0 . . ?
C14 C13 C12 120.0 . . ?
C14 C13 H13 120.0 . . ?
C12 C13 H13 120.0 . . ?
C15 C14 C13 120.0 . . ?
C15 C14 H14 120.0 . . ?
C13 C14 H14 120.0 . . ?
C14 C15 C10 120.0 . . ?
C14 C15 C16 120.3(7) . . ?
C10 C15 C16 119.7(7) . . ?
C15 C16 H16A 109.5 . . ?
C15 C16 H16B 109.5 . . ?
H16A C16 H16B 109.5 . . ?
C15 C16 H16C 109.5 . . ?
H16A C16 H16C 109.5 . . ?
H16B C16 H16C 109.5 . . ?
C11A C10A C15A 120.0 . . ?
C11A C10A C9 123.0(12) . . ?
C15A C10A C9 117.0(12) . . ?
C10A C11A C12A 120.0 . . ?
C10A C11A C16A 121.7(12) . . ?
C12A C11A C16A 118.2(12) . . ?
C13A C12A C11A 120.0 . . ?
C13A C12A H12A 120.0 . . ?
C11A C12A H12A 120.0 . . ?
C12A C13A C14A 120.0 . . ?
C12A C13A H13A 120.0 . . ?
C14A C13A H13A 120.0 . . ?
C13A C14A C15A 120.0 . . ?
C13A C14A H14A 120.0 . . ?
C15A C14A H14A 120.0 . . ?
C14A C15A C10A 120.0 . . ?
C14A C15A H15A 120.0 . . ?
C10A C15A H15A 120.0 . . ?
C11A C16A H16D 109.5 . . ?
C11A C16A H16E 109.5 . . ?
H16D C16A H16E 109.5 . . ?
C11A C16A H16F 109.5 . . ?
H16D C16A H16F 109.5 . . ?
H16E C16A H16F 109.5 . . ?
O5 C17 O6 125.3(5) . . ?
O5 C17 C18 117.8(6) . . ?
O6 C17 C18 116.9(6) . . ?
C19 C18 C23 121.7(7) . . ?
C19 C18 C17 115.9(7) . . ?
C23 C18 C17 122.4(7) . . ?
C18 C19 C20 119.8(8) . . ?
C18 C19 H19 120.1 . . ?
C20 C19 H19 120.1 . . ?
C21 C20 C19 118.5(9) . . ?
C21 C20 H20 120.8 . . ?
C19 C20 H20 120.8 . . ?
C22 C21 C20 120.7(8) . . ?
C22 C21 H21 119.6 . . ?
C20 C21 H21 119.6 . . ?
C21 C22 C23 123.5(8) . . ?
C21 C22 H22 118.3 . . ?
C23 C22 H22 118.3 . . ?
C18 C23 C22 115.6(8) . . ?
C18 C23 C24 125.2(7) . . ?
C22 C23 C24 119.2(7) . . ?
C23 C24 H24A 109.5 . . ?
C23 C24 H24B 109.5 . . ?
H24A C24 H24B 109.5 . . ?
C23 C24 H24C 109.5 . . ?
H24A C24 H24C 109.5 . . ?
H24B C24 H24C 109.5 . . ?
O11 C25 O13 124.6(5) . . ?
O11 C25 C26 119.8(5) . . ?
O13 C25 C26 115.7(5) . . ?
C28 C26 C27 119.7(6) . . ?
C28 C26 C25 117.7(6) . . ?
C27 C26 C25 122.6(5) . . ?
C26 C27 C29 117.2(7) . . ?
C26 C27 C31 124.6(6) . . ?
C29 C27 C31 118.1(7) . . ?
C45 C28 C26 122.0(8) . . ?
C45 C28 H28 119.0 . . ?
C26 C28 H28 119.0 . . ?
C30 C29 C27 121.2(8) . . ?
C30 C29 H29 119.4 . . ?
C27 C29 H29 119.4 . . ?
C29 C30 C45 121.8(7) . . ?
C29 C30 H30 119.1 . . ?
C45 C30 H30 119.1 . . ?
C27 C31 H31A 109.5 . . ?
C27 C31 H31B 109.5 . . ?
H31A C31 H31B 109.5 . . ?
C27 C31 H31C 109.5 . . ?
H31A C31 H31C 109.5 . . ?
H31B C31 H31C 109.5 . . ?
O8 C43 O14 124.3(5) . . ?
O8 C43 C60 119.5(10) . . ?
O14 C43 C60 116.2(9) . . ?
O8 C43 C60A 114.7(7) . . ?
O14 C43 C60A 120.9(6) . . ?
C60 C43 C60A 7.7(10) . . ?
C28 C45 C30 118.0(9) . . ?
C28 C45 H45 121.0 . . ?
C30 C45 H45 121.0 . . ?
C61 C60 C65 120.0 . . ?
C61 C60 C43 121.3(12) . . ?
C65 C60 C43 118.6(11) . . ?
C66 C61 C60 129.6(13) . . ?
C66 C61 C62 110.2(13) . . ?
C60 C61 C62 120.0 . . ?
C63 C62 C61 120.0 . . ?
C63 C62 H62 120.0 . . ?
C61 C62 H62 120.0 . . ?
C64 C63 C62 120.0 . . ?
C64 C63 H63 120.0 . . ?
C62 C63 H63 120.0 . . ?
C63 C64 C65 120.0 . . ?
C63 C64 H64 120.0 . . ?
C65 C64 H64 120.0 . . ?
C64 C65 C60 120.0 . . ?
C64 C65 H65 120.0 . . ?
C60 C65 H65 120.0 . . ?
C61 C66 H66A 109.5 . . ?
C61 C66 H66B 109.5 . . ?
H66A C66 H66B 109.5 . . ?
C61 C66 H66C 109.5 . . ?
H66A C66 H66C 109.5 . . ?
H66B C66 H66C 109.5 . . ?
C61A C60A C65A 120.0 . . ?
C61A C60A C43 115.0(8) . . ?
C65A C60A C43 124.9(7) . . ?
C62A C61A C60A 120.0 . . ?
C62A C61A H61A 120.0 . . ?
C60A C61A H61A 120.0 . . ?
C61A C62A C63A 120.0 . . ?
C61A C62A H62A 120.0 . . ?
C63A C62A H62A 120.0 . . ?
C62A C63A C64A 120.0 . . ?
C62A C63A H63A 120.0 . . ?
C64A C63A H63A 120.0 . . ?
C65A C64A C63A 120.0 . . ?
C65A C64A H64A 120.0 . . ?
C63A C64A H64A 120.0 . . ?
C64A C65A C60A 120.0 . . ?
C64A C65A C66A 118.8(9) . . ?
C60A C65A C66A 118.9(9) . . ?
C65A C66A H66D 109.5 . . ?
C65A C66A H66E 109.5 . . ?
H66D C66A H66E 109.5 . . ?
C65A C66A H66F 109.5 . . ?
H66D C66A H66F 109.5 . . ?
H66E C66A H66F 109.5 . . ?
Cl2 C1S Cl1 124.1(14) . . ?
Cl2 C1S H1S1 106.3 . . ?
Cl1 C1S H1S1 106.3 . . ?
Cl2 C1S H1S2 106.3 . . ?
Cl1 C1S H1S2 106.3 . . ?
H1S1 C1S H1S2 106.4 . . ?
Cl3 C2S Cl4 115.5(8) . . ?
Cl3 C2S H2S1 108.4 . . ?
Cl4 C2S H2S1 108.4 . . ?
Cl3 C2S H2S2 108.4 . . ?
Cl4 C2S H2S2 108.4 . . ?
H2S1 C2S H2S2 107.5 . . ?

loop_
_geom_bond_atom_site_label_1
_geom_bond_atom_site_label_2
_geom_bond_distance
_geom_bond_site_symmetry_2
_geom_bond_publ_flag
Fe1 O9 1.923(3) . ?
Fe1 O1 1.928(3) . ?
Fe1 O7 2.059(4) . ?
Fe1 O10 2.061(3) . ?
Fe1 O8 2.071(4) . ?
Fe1 O6 2.090(4) . ?
Fe2 O9 1.883(3) . ?
Fe2 O13 1.956(4) 3_665 ?
Fe2 O14 1.986(4) . ?
Fe2 O12 2.031(4) 3_665 ?
Fe2 O7 2.088(4) 3_665 ?
Fe2 O10 2.156(3) . ?
Fe3 O1 1.885(3) . ?
Fe3 O3 1.954(3) . ?
Fe3 O5 1.990(4) . ?
Fe3 O4 2.053(3) . ?
Fe3 O10 2.069(4) 2_655 ?
Fe3 O7 2.146(3) . ?
Fe4 O1 1.922(3) 2_655 ?
Fe4 O1 1.922(3) . ?
Fe4 O1 1.922(3) 3_665 ?
Fe4 O2 2.104(3) . ?
Fe4 O2 2.104(3) 2_655 ?
Fe4 O2 2.104(3) 3_665 ?
Fe5 O9 1.921(3) 2_655 ?
Fe5 O9 1.921(3) 3_665 ?
Fe5 O9 1.921(3) . ?
Fe5 O11 2.091(4) 2_655 ?
Fe5 O11 2.091(4) . ?
Fe5 O11 2.091(4) 3_665 ?
O2 C9 1.245(6) . ?
O3 C9 1.272(6) . ?
O4 C1 1.259(6) . ?
O5 C17 1.257(7) . ?
O6 C17 1.262(7) . ?
O7 Fe2 2.088(4) 2_655 ?
O8 C43 1.251(7) . ?
O10 Fe3 2.069(4) 3_665 ?
O11 C25 1.246(7) . ?
O12 C1 1.263(6) . ?
O12 Fe2 2.031(4) 2_655 ?
O13 C25 1.270(7) . ?
O13 Fe2 1.956(4) 2_655 ?
O14 C43 1.264(8) . ?
C1 C2 1.501(7) . ?
C2 C3 1.383(8) . ?
C2 C7 1.403(8) . ?
C3 C4 1.389(8) . ?
C3 H3 0.9300 . ?
C4 C5 1.380(10) . ?
C4 H4 0.9300 . ?
C5 C6 1.381(11) . ?
C5 H5 0.9300 . ?
C6 C7 1.391(8) . ?
C6 H6 0.9300 . ?
C7 C8 1.496(10) . ?
C8 H8A 0.9600 . ?
C8 H8B 0.9600 . ?
C8 H8C 0.9600 . ?
C9 C10A 1.475(10) . ?
C9 C10 1.520(8) . ?
C10 C11 1.3900 . ?
C10 C15 1.3900 . ?
C11 C12 1.3900 . ?
C11 H11 0.9300 . ?
C12 C13 1.3900 . ?
C12 H12 0.9300 . ?
C13 C14 1.3900 . ?
C13 H13 0.9300 . ?
C14 C15 1.3900 . ?
C14 H14 0.9300 . ?
C15 C16 1.608(13) . ?
C16 H16A 0.9600 . ?
C16 H16B 0.9600 . ?
C16 H16C 0.9600 . ?
C10A C11A 1.3900 . ?
C10A C15A 1.3900 . ?
C11A C12A 1.3900 . ?
C11A C16A 1.569(19) . ?
C12A C13A 1.3900 . ?
C12A H12A 0.9300 . ?
C13A C14A 1.3900 . ?
C13A H13A 0.9300 . ?
C14A C15A 1.3900 . ?
C14A H14A 0.9300 . ?
C15A H15A 0.9300 . ?
C16A H16D 0.9600 . ?
C16A H16E 0.9600 . ?
C16A H16F 0.9600 . ?
C17 C18 1.498(9) . ?
C18 C19 1.397(13) . ?
C18 C23 1.402(11) . ?
C19 C20 1.409(10) . ?
C19 H19 0.9300 . ?
C20 C21 1.384(12) . ?
C20 H20 0.9300 . ?
C21 C22 1.351(13) . ?
C21 H21 0.9300 . ?
C22 C23 1.409(10) . ?
C22 H22 0.9300 . ?
C23 C24 1.465(12) . ?
C24 H24A 0.9600 . ?
C24 H24B 0.9600 . ?
C24 H24C 0.9600 . ?
C25 C26 1.497(7) . ?
C26 C28 1.393(10) . ?
C26 C27 1.399(9) . ?
C27 C29 1.415(9) . ?
C27 C31 1.477(11) . ?
C28 C45 1.376(10) . ?
C28 H28 0.9300 . ?
C29 C30 1.357(13) . ?
C29 H29 0.9300 . ?
C30 C45 1.376(14) . ?
C30 H30 0.9300 . ?
C31 H31A 0.9600 . ?
C31 H31B 0.9600 . ?
C31 H31C 0.9600 . ?
C43 C60 1.473(10) . ?
C43 C60A 1.532(9) . ?
C45 H45 0.9300 . ?
C60 C61 1.3900 . ?
C60 C65 1.3900 . ?
C61 C66 1.33(4) . ?
C61 C62 1.3900 . ?
C62 C63 1.3900 . ?
C62 H62 0.9300 . ?
C63 C64 1.3900 . ?
C63 H63 0.9300 . ?
C64 C65 1.3900 . ?
C64 H64 0.9300 . ?
C65 H65 0.9300 . ?
C66 H66A 0.9600 . ?
C66 H66B 0.9600 . ?
C66 H66C 0.9600 . ?
C60A C61A 1.3900 . ?
C60A C65A 1.3900 . ?
C61A C62A 1.3900 . ?
C61A H61A 0.9300 . ?
C62A C63A 1.3900 . ?
C62A H62A 0.9300 . ?
C63A C64A 1.3900 . ?
C63A H63A 0.9300 . ?
C64A C65A 1.3900 . ?
C64A H64A 0.9300 . ?
C65A C66A 1.50(2) . ?
C66A H66D 0.9600 . ?
C66A H66E 0.9600 . ?
C66A H66F 0.9600 . ?
C1S Cl2 1.607(16) . ?
C1S Cl1 1.74(2) . ?
C1S H1S1 0.9700 . ?
C1S H1S2 0.9700 . ?
C2S Cl3 1.685(13) . ?
C2S Cl4 1.776(13) . ?
C2S H2S1 0.9700 . ?
C2S H2S2 0.9700 . ?

loop_
_geom_torsion_atom_site_label_1
_geom_torsion_atom_site_label_2
_geom_torsion_atom_site_label_3
_geom_torsion_atom_site_label_4
_geom_torsion
_geom_torsion_site_symmetry_1
_geom_torsion_site_symmetry_2
_geom_torsion_site_symmetry_3
_geom_torsion_site_symmetry_4
_geom_torsion_publ_flag
O3 Fe3 O1 Fe4 -13.7(2) . . . . ?
O5 Fe3 O1 Fe4 -109.0(2) . . . . ?
O4 Fe3 O1 Fe4 154.5(5) . . . . ?
O10 Fe3 O1 Fe4 76.9(2) 2_655 . . . ?
O7 Fe3 O1 Fe4 158.2(2) . . . . ?
O3 Fe3 O1 Fe1 164.91(15) . . . . ?
O5 Fe3 O1 Fe1 69.61(16) . . . . ?
O4 Fe3 O1 Fe1 -26.9(6) . . . . ?
O10 Fe3 O1 Fe1 -104.49(15) 2_655 . . . ?
O7 Fe3 O1 Fe1 -23.14(14) . . . . ?
O1 Fe4 O1 Fe3 -78.5(3) 2_655 . . . ?
O1 Fe4 O1 Fe3 -172.59(19) 3_665 . . . ?
O2 Fe4 O1 Fe3 9.4(2) . . . . ?
O2 Fe4 O1 Fe3 89.9(8) 2_655 . . . ?
O2 Fe4 O1 Fe3 91.6(2) 3_665 . . . ?
O1 Fe4 O1 Fe1 103.19(10) 2_655 . . . ?
O1 Fe4 O1 Fe1 9.1(2) 3_665 . . . ?
O2 Fe4 O1 Fe1 -168.9(2) . . . . ?
O2 Fe4 O1 Fe1 -88.3(8) 2_655 . . . ?
O2 Fe4 O1 Fe1 -86.7(2) 3_665 . . . ?
O9 Fe1 O1 Fe3 126.59(15) . . . . ?
O7 Fe1 O1 Fe3 24.06(14) . . . . ?
O10 Fe1 O1 Fe3 -149.90(14) . . . . ?
O8 Fe1 O1 Fe3 -7.9(4) . . . . ?
O6 Fe1 O1 Fe3 -69.60(17) . . . . ?
O9 Fe1 O1 Fe4 -54.9(2) . . . . ?
O7 Fe1 O1 Fe4 -157.4(2) . . . . ?
O10 Fe1 O1 Fe4 28.7(2) . . . . ?
O8 Fe1 O1 Fe4 170.6(3) . . . . ?
O6 Fe1 O1 Fe4 109.0(2) . . . . ?
O1 Fe4 O2 C9 89.9(4) 2_655 . . . ?
O1 Fe4 O2 C9 -3.7(5) . . . . ?
O1 Fe4 O2 C9 -172.1(7) 3_665 . . . ?
O2 Fe4 O2 C9 -173.8(5) 2_655 . . . ?
O2 Fe4 O2 C9 -90.4(5) 3_665 . . . ?
O1 Fe3 O3 C9 15.4(4) . . . . ?
O5 Fe3 O3 C9 111.7(4) . . . . ?
O4 Fe3 O3 C9 -161.1(4) . . . . ?
O10 Fe3 O3 C9 -76.7(4) 2_655 . . . ?
O7 Fe3 O3 C9 -77.7(11) . . . . ?
O1 Fe3 O4 C1 -29.9(9) . . . . ?
O3 Fe3 O4 C1 138.6(5) . . . . ?
O5 Fe3 O4 C1 -127.7(5) . . . . ?
O10 Fe3 O4 C1 48.8(5) 2_655 . . . ?
O7 Fe3 O4 C1 -33.6(5) . . . . ?
O1 Fe3 O5 C17 -26.3(4) . . . . ?
O3 Fe3 O5 C17 -130.3(4) . . . . ?
O4 Fe3 O5 C17 136.3(4) . . . . ?
O10 Fe3 O5 C17 114.5(9) 2_655 . . . ?
O7 Fe3 O5 C17 51.0(4) . . . . ?
O9 Fe1 O6 C17 175.7(4) . . . . ?
O1 Fe1 O6 C17 36.8(4) . . . . ?
O7 Fe1 O6 C17 -41.3(4) . . . . ?
O10 Fe1 O6 C17 143.6(4) . . . . ?
O8 Fe1 O6 C17 -121.5(5) . . . . ?
O9 Fe1 O7 Fe2 -27.4(2) . . . 2_655 ?
O1 Fe1 O7 Fe2 79.7(2) . . . 2_655 ?
O10 Fe1 O7 Fe2 -152.1(9) . . . 2_655 ?
O8 Fe1 O7 Fe2 -113.1(2) . . . 2_655 ?
O6 Fe1 O7 Fe2 167.0(2) . . . 2_655 ?
O9 Fe1 O7 Fe3 -127.46(13) . . . . ?
O1 Fe1 O7 Fe3 -20.28(12) . . . . ?
O10 Fe1 O7 Fe3 107.9(10) . . . . ?
O8 Fe1 O7 Fe3 146.90(16) . . . . ?
O6 Fe1 O7 Fe3 66.96(14) . . . . ?
O1 Fe3 O7 Fe1 20.87(13) . . . . ?
O3 Fe3 O7 Fe1 115.8(10) . . . . ?
O5 Fe3 O7 Fe1 -73.63(15) . . . . ?
O4 Fe3 O7 Fe1 -160.27(16) . . . . ?
O10 Fe3 O7 Fe1 114.83(14) 2_655 . . . ?
O1 Fe3 O7 Fe2 -103.59(15) . . . 2_655 ?
O3 Fe3 O7 Fe2 -8.6(11) . . . 2_655 ?
O5 Fe3 O7 Fe2 161.90(15) . . . 2_655 ?
O4 Fe3 O7 Fe2 75.27(16) . . . 2_655 ?
O10 Fe3 O7 Fe2 -9.63(13) 2_655 . . 2_655 ?
O9 Fe1 O8 C43 34.2(5) . . . . ?
O1 Fe1 O8 C43 171.9(4) . . . . ?
O7 Fe1 O8 C43 140.2(5) . . . . ?
O10 Fe1 O8 C43 -44.4(5) . . . . ?
O6 Fe1 O8 C43 -125.0(5) . . . . ?
O13 Fe2 O9 Fe5 -14.1(3) 3_665 . . . ?
O14 Fe2 O9 Fe5 -109.8(2) . . . . ?
O12 Fe2 O9 Fe5 152.1(5) 3_665 . . . ?
O7 Fe2 O9 Fe5 77.3(2) 3_665 . . . ?
O10 Fe2 O9 Fe5 158.0(2) . . . . ?
O13 Fe2 O9 Fe1 164.67(17) 3_665 . . . ?
O14 Fe2 O9 Fe1 69.01(17) . . . . ?
O12 Fe2 O9 Fe1 -29.1(6) 3_665 . . . ?
O7 Fe2 O9 Fe1 -103.92(16) 3_665 . . . ?
O10 Fe2 O9 Fe1 -23.22(14) . . . . ?
O9 Fe5 O9 Fe2 -172.6(2) 2_655 . . . ?
O9 Fe5 O9 Fe2 -78.7(3) 3_665 . . . ?
O11 Fe5 O9 Fe2 85.5(9) 2_655 . . . ?
O11 Fe5 O9 Fe2 92.2(2) . . . . ?
O11 Fe5 O9 Fe2 9.9(2) 3_665 . . . ?
O9 Fe5 O9 Fe1 8.9(2) 2_655 . . . ?
O9 Fe5 O9 Fe1 102.78(11) 3_665 . . . ?
O11 Fe5 O9 Fe1 -93.0(9) 2_655 . . . ?
O11 Fe5 O9 Fe1 -86.3(2) . . . . ?
O11 Fe5 O9 Fe1 -168.5(2) 3_665 . . . ?
O1 Fe1 O9 Fe2 127.64(15) . . . . ?
O7 Fe1 O9 Fe2 -149.59(15) . . . . ?
O10 Fe1 O9 Fe2 24.21(14) . . . . ?
O8 Fe1 O9 Fe2 -69.54(17) . . . . ?
O6 Fe1 O9 Fe2 -8.1(4) . . . . ?
O1 Fe1 O9 Fe5 -53.6(2) . . . . ?
O7 Fe1 O9 Fe5 29.1(3) . . . . ?
O10 Fe1 O9 Fe5 -157.1(2) . . . . ?
O8 Fe1 O9 Fe5 109.2(2) . . . . ?
O6 Fe1 O9 Fe5 170.6(3) . . . . ?
O9 Fe1 O10 Fe3 79.6(2) . . . 3_665 ?
O1 Fe1 O10 Fe3 -27.6(2) . . . 3_665 ?
O7 Fe1 O10 Fe3 -154.3(9) . . . 3_665 ?
O8 Fe1 O10 Fe3 167.2(2) . . . 3_665 ?
O6 Fe1 O10 Fe3 -112.8(2) . . . 3_665 ?
O9 Fe1 O10 Fe2 -20.30(12) . . . . ?
O1 Fe1 O10 Fe2 -127.49(12) . . . . ?
O7 Fe1 O10 Fe2 105.8(10) . . . . ?
O8 Fe1 O10 Fe2 67.30(15) . . . . ?
O6 Fe1 O10 Fe2 147.24(15) . . . . ?
O9 Fe2 O10 Fe1 20.87(13) . . . . ?
O13 Fe2 O10 Fe1 127.2(11) 3_665 . . . ?
O14 Fe2 O10 Fe1 -73.49(16) . . . . ?
O12 Fe2 O10 Fe1 -160.92(16) 3_665 . . . ?
O7 Fe2 O10 Fe1 114.78(14) 3_665 . . . ?
O9 Fe2 O10 Fe3 -103.52(15) . . . 3_665 ?
O13 Fe2 O10 Fe3 2.8(12) 3_665 . . 3_665 ?
O14 Fe2 O10 Fe3 162.12(16) . . . 3_665 ?
O12 Fe2 O10 Fe3 74.69(16) 3_665 . . 3_665 ?
O7 Fe2 O10 Fe3 -9.61(13) 3_665 . . 3_665 ?
O9 Fe5 O11 C25 -0.2(5) 2_655 . . . ?
O9 Fe5 O11 C25 -164.4(8) 3_665 . . . ?
O9 Fe5 O11 C25 93.3(5) . . . . ?
O11 Fe5 O11 C25 -87.8(6) 2_655 . . . ?
O11 Fe5 O11 C25 -171.2(5) 3_665 . . . ?
O9 Fe2 O14 C43 -23.5(5) . . . . ?
O13 Fe2 O14 C43 -128.9(4) 3_665 . . . ?
O12 Fe2 O14 C43 138.8(5) 3_665 . . . ?
O7 Fe2 O14 C43 110.4(9) 3_665 . . . ?
O10 Fe2 O14 C43 53.9(4) . . . . ?
Fe3 O4 C1 O12 -9.0(9) . . . . ?
Fe3 O4 C1 C2 172.2(4) . . . . ?
Fe2 O12 C1 O4 4.2(10) 2_655 . . . ?
Fe2 O12 C1 C2 -176.9(4) 2_655 . . . ?
O4 C1 C2 C3 40.1(9) . . . . ?
O12 C1 C2 C3 -138.9(6) . . . . ?
O4 C1 C2 C7 -139.9(6) . . . . ?
O12 C1 C2 C7 41.1(9) . . . . ?
C7 C2 C3 C4 -2.3(10) . . . . ?
C1 C2 C3 C4 177.7(6) . . . . ?
C2 C3 C4 C5 1.1(11) . . . . ?
C3 C4 C5 C6 1.6(12) . . . . ?
C4 C5 C6 C7 -3.1(12) . . . . ?
C5 C6 C7 C2 1.8(11) . . . . ?
C5 C6 C7 C8 179.2(7) . . . . ?
C3 C2 C7 C6 0.9(10) . . . . ?
C1 C2 C7 C6 -179.1(6) . . . . ?
C3 C2 C7 C8 -176.4(7) . . . . ?
C1 C2 C7 C8 3.6(11) . . . . ?
Fe4 O2 C9 O3 5.1(8) . . . . ?
Fe4 O2 C9 C10A -176.6(11) . . . . ?
Fe4 O2 C9 C10 -176.5(7) . . . . ?
Fe3 O3 C9 O2 -12.1(7) . . . . ?
Fe3 O3 C9 C10A 169.6(11) . . . . ?
Fe3 O3 C9 C10 169.5(7) . . . . ?
O2 C9 C10 C11 -38.1(10) . . . . ?
O3 C9 C10 C11 140.4(6) . . . . ?
C10A C9 C10 C11 128(100) . . . . ?
O2 C9 C10 C15 145.5(7) . . . . ?
O3 C9 C10 C15 -36.0(11) . . . . ?
C10A C9 C10 C15 -49(100) . . . . ?
C15 C10 C11 C12 0.0 . . . . ?
C9 C10 C11 C12 -176.6(12) . . . . ?
C10 C11 C12 C13 0.0 . . . . ?
C11 C12 C13 C14 0.0 . . . . ?
C12 C13 C14 C15 0.0 . . . . ?
C13 C14 C15 C10 0.0 . . . . ?
C13 C14 C15 C16 179.4(11) . . . . ?
C11 C10 C15 C14 0.0 . . . . ?
C9 C10 C15 C14 176.3(13) . . . . ?
C11 C10 C15 C16 -179.4(11) . . . . ?
C9 C10 C15 C16 -3.1(11) . . . . ?
O2 C9 C10A C11A -34.0(16) . . . . ?
O3 C9 C10A C11A 144.4(9) . . . . ?
C10 C9 C10A C11A -48(100) . . . . ?
O2 C9 C10A C15A 145.8(8) . . . . ?
O3 C9 C10A C15A -35.7(15) . . . . ?
C10 C9 C10A C15A 132(100) . . . . ?
C15A C10A C11A C12A 0.0 . . . . ?
C9 C10A C11A C12A 179.9(19) . . . . ?
C15A C10A C11A C16A 175.9(18) . . . . ?
C9 C10A C11A C16A -4.2(16) . . . . ?
C10A C11A C12A C13A 0.0 . . . . ?
C16A C11A C12A C13A -176.1(17) . . . . ?
C11A C12A C13A C14A 0.0 . . . . ?
C12A C13A C14A C15A 0.0 . . . . ?
C13A C14A C15A C10A 0.0 . . . . ?
C11A C10A C15A C14A 0.0 . . . . ?
C9 C10A C15A C14A -179.9(18) . . . . ?
Fe3 O5 C17 O6 -12.3(7) . . . . ?
Fe3 O5 C17 C18 169.5(4) . . . . ?
Fe1 O6 C17 O5 5.6(8) . . . . ?
Fe1 O6 C17 C18 -176.2(4) . . . . ?
O5 C17 C18 C19 148.5(8) . . . . ?
O6 C17 C18 C19 -29.9(10) . . . . ?
O5 C17 C18 C23 -33.4(11) . . . . ?
O6 C17 C18 C23 148.3(8) . . . . ?
C23 C18 C19 C20 5.7(15) . . . . ?
C17 C18 C19 C20 -176.1(8) . . . . ?
C18 C19 C20 C21 -4.0(15) . . . . ?
C19 C20 C21 C22 -0.4(16) . . . . ?
C20 C21 C22 C23 3.4(17) . . . . ?
C19 C18 C23 C22 -2.9(15) . . . . ?
C17 C18 C23 C22 179.1(8) . . . . ?
C19 C18 C23 C24 175.1(10) . . . . ?
C17 C18 C23 C24 -3.0(16) . . . . ?
C21 C22 C23 C18 -1.7(15) . . . . ?
C21 C22 C23 C24 -179.8(10) . . . . ?
Fe5 O11 C25 O13 -3.1(9) . . . . ?
Fe5 O11 C25 C26 177.0(4) . . . . ?
Fe2 O13 C25 O11 -3.6(8) 2_655 . . . ?
Fe2 O13 C25 C26 176.2(4) 2_655 . . . ?
O11 C25 C26 C28 -178.6(6) . . . . ?
O13 C25 C26 C28 1.5(8) . . . . ?
O11 C25 C26 C27 0.7(8) . . . . ?
O13 C25 C26 C27 -179.2(5) . . . . ?
C28 C26 C27 C29 -2.3(10) . . . . ?
C25 C26 C27 C29 178.4(6) . . . . ?
C28 C26 C27 C31 -179.3(8) . . . . ?
C25 C26 C27 C31 1.4(11) . . . . ?
C27 C26 C28 C45 0.1(12) . . . . ?
C25 C26 C28 C45 179.4(8) . . . . ?
C26 C27 C29 C30 2.3(11) . . . . ?
C31 C27 C29 C30 179.5(9) . . . . ?
C27 C29 C30 C45 0.1(14) . . . . ?
Fe1 O8 C43 O14 11.3(8) . . . . ?
Fe1 O8 C43 C60 -165.7(8) . . . . ?
Fe1 O8 C43 C60A -172.5(7) . . . . ?
Fe2 O14 C43 O8 -18.0(8) . . . . ?
Fe2 O14 C43 C60 159.1(8) . . . . ?
Fe2 O14 C43 C60A 166.0(8) . . . . ?
C26 C28 C45 C30 2.3(15) . . . . ?
C29 C30 C45 C28 -2.4(15) . . . . ?
O8 C43 C60 C61 5.0(13) . . . . ?
O14 C43 C60 C61 -172.2(7) . . . . ?
C60A C43 C60 C61 59(8) . . . . ?
O8 C43 C60 C65 -179.5(6) . . . . ?
O14 C43 C60 C65 3.3(11) . . . . ?
C60A C43 C60 C65 -126(9) . . . . ?
C65 C60 C61 C66 175.3(19) . . . . ?
C43 C60 C61 C66 -9.3(19) . . . . ?
C65 C60 C61 C62 0.0 . . . . ?
C43 C60 C61 C62 175.5(13) . . . . ?
C66 C61 C62 C63 -176.1(16) . . . . ?
C60 C61 C62 C63 0.0 . . . . ?
C61 C62 C63 C64 0.0 . . . . ?
C62 C63 C64 C65 0.0 . . . . ?
C63 C64 C65 C60 0.0 . . . . ?
C61 C60 C65 C64 0.0 . . . . ?
C43 C60 C65 C64 -175.6(13) . . . . ?
O8 C43 C60A C61A -13.5(12) . . . . ?
O14 C43 C60A C61A 162.8(7) . . . . ?
C60 C43 C60A C61A -143(9) . . . . ?
O8 C43 C60A C65A 170.2(7) . . . . ?
O14 C43 C60A C65A -13.5(13) . . . . ?
C60 C43 C60A C65A 41(8) . . . . ?
C65A C60A C61A C62A 0.0 . . . . ?
C43 C60A C61A C62A -176.5(12) . . . . ?
C60A C61A C62A C63A 0.0 . . . . ?
C61A C62A C63A C64A 0.0 . . . . ?
C62A C63A C64A C65A 0.0 . . . . ?
C63A C64A C65A C60A 0.0 . . . . ?
C63A C64A C65A C66A 162.5(16) . . . . ?
C61A C60A C65A C64A 0.0 . . . . ?
C43 C60A C65A C64A 176.2(14) . . . . ?
C61A C60A C65A C66A -162.4(16) . . . . ?
C43 C60A C65A C66A 13.7(15) . . . . ?
